data_3000053
loop_
_publ_author_name
'Janeta, Mateusz'
'John, Lukasz'
'Ejfler, Jolanta'
'Lis, Tadeusz'
'Szafert, Slawomir'

_publ_section_title
;
 A New Family of Imino-Functionalized Polyoctahedral Oligomeric
 Silsesquioxanes: Synthesis, Structural Investigations and Properties
;
_journal_name_full 'To be published in Chemistry - A European Journal'
_chemical_formula_sum 'C80 H96 N8 O12 Si8'
_symmetry_space_group_name_Hall '-P 1'
_symmetry_space_group_name_H-M 'P -1'
_cell_angle_alpha 82.27(3)
_cell_angle_beta 82.12(3)
_cell_angle_gamma 77.37(3)
_cell_length_a 9.982(3)
_cell_length_b 13.141(4)
_cell_length_c 16.763(5)
_cell_measurement_temperature 100(2)
_cell_volume 2112.9(11)
_diffrn_ambient_temperature 100(2)
_diffrn_radiation_type MoK\a
_diffrn_radiation_wavelength 0.71073
_refine_ls_goodness_of_fit_ref 1.006
_refine_ls_R_factor_all 0.1169
_refine_ls_R_factor_gt 0.0628
_refine_ls_wR_factor_gt 0.1128
_refine_ls_wR_factor_ref 0.1337
_cod_database_code 3000053
_cod_hold_until_date 2016-04-29

loop_
_atom_site_label
_atom_site_fract_x
_atom_site_fract_y
_atom_site_fract_z
? ? ? ?
